data_4331763
loop_
_publ_author_name
'de la Riva, H\'ector'
'Nieuwhuyzen, Mark'
'Mendicute Fierro, Claudio'
'Raithby, Paul R.'
'Male, Louise'
'Lagunas, M. Cristina'

_publ_section_title
;
 A New Type of Luminescent Alkynyl Au4Cu2Cluster&#x2020;
;
_journal_issue 4
_journal_name_full 'Inorganic Chemistry'
_journal_page_first 1418
_journal_page_last 1420
_journal_paper_doi 10.1021/ic051503e
_journal_volume 45
_journal_year 2006
_chemical_formula_moiety 'C52 H36 Au2 O P2'
_chemical_formula_sum 'C52 H36 Au2 O P2'
_chemical_formula_weight 1132.68
_chemical_name_common h03prr6
_chemical_name_systematic
;

 ?

;
_space_group_IT_number 19
_symmetry_cell_setting orthorhombic
_symmetry_space_group_name_Hall 'P 2ac 2ab'
_symmetry_space_group_name_H-M 'P 21 21 21'
_atom_sites_solution_hydrogens geom
_atom_sites_solution_primary direct
_atom_sites_solution_secondary difmap
_audit_creation_method SHELXL-97
_cell_angle_alpha 90.00
_cell_angle_beta 90.00
_cell_angle_gamma 90.00
_cell_formula_units_Z 4
_cell_length_a 11.51650(10)
_cell_length_b 18.0618(2)
_cell_length_c 19.6211(2)
_cell_measurement_reflns_used 50973
_cell_measurement_temperature 150(2)
_cell_measurement_theta_max 27.485
_cell_measurement_theta_min 2.91
_cell_volume 4081.36(7)
_computing_cell_refinement 'HKL Scalepack (Otwinowski & Minor 1997)'
_computing_data_collection 'Collect (Nonius BV, 1997-2000)'
_computing_data_reduction 'HKL Denzo and Scalepack (Otwinowski & Minor 1997)'
_computing_molecular_graphics 'Ortep-3 for Windows (Farrugia, 1997)'
_computing_publication_material 'WinGX publication routines (Farrugia, 1999)'
_computing_structure_refinement 'SHELXL-97 (Sheldrick, 1997)'
_computing_structure_solution 'DirDif-99 (Buerskens, 1999)'
_diffrn_ambient_temperature 150(2)
_diffrn_measured_fraction_theta_full 0.997
_diffrn_measured_fraction_theta_max 0.997
_diffrn_measurement_device_type 'Nonius KappaCCD'
_diffrn_measurement_method '196 1.8 degree phi and 213 1.8 degree omega scans'
_diffrn_radiation_monochromator graphite
_diffrn_radiation_source 'fine-focus sealed tube'
_diffrn_radiation_type MoK\a
_diffrn_radiation_wavelength 0.71073
_diffrn_reflns_av_R_equivalents 0.0871
_diffrn_reflns_av_sigmaI/netI 0.0431
_diffrn_reflns_limit_h_max 14
_diffrn_reflns_limit_h_min -14
_diffrn_reflns_limit_k_max 23
_diffrn_reflns_limit_k_min -23
_diffrn_reflns_limit_l_max 25
_diffrn_reflns_limit_l_min -25
_diffrn_reflns_number 72223
_diffrn_reflns_theta_full 27.43
_diffrn_reflns_theta_max 27.43
_diffrn_reflns_theta_min 2.95
_exptl_absorpt_coefficient_mu 7.299
_exptl_absorpt_correction_T_max 0.504
_exptl_absorpt_correction_T_min 0.263
_exptl_absorpt_correction_type multi-scan
_exptl_absorpt_process_details 'Sortav (Blessing, 1995)'
_exptl_crystal_colour 'Pale Yellow'
_exptl_crystal_density_diffrn 1.843
_exptl_crystal_density_method 'not measured'
_exptl_crystal_description Block
_exptl_crystal_F_000 2176
_exptl_crystal_size_max 0.35
_exptl_crystal_size_mid 0.25
_exptl_crystal_size_min 0.10
_refine_diff_density_max 2.133
_refine_diff_density_min -1.645
_refine_diff_density_rms 0.292
_refine_ls_abs_structure_details 'Flack H D (1983), Acta Cryst. A39, 876-881'
_refine_ls_abs_structure_Flack -0.013(7)
_refine_ls_extinction_method none
_refine_ls_goodness_of_fit_ref 1.133
_refine_ls_hydrogen_treatment constr
_refine_ls_matrix_type full
_refine_ls_number_parameters 514
_refine_ls_number_reflns 9294
_refine_ls_number_restraints 0
_refine_ls_restrained_S_all 1.133
_refine_ls_R_factor_all 0.0402
_refine_ls_R_factor_gt 0.0310
_refine_ls_shift/su_max 0.000
_refine_ls_shift/su_mean 0.000
_refine_ls_structure_factor_coef Fsqd
_refine_ls_weighting_details 'calc w=1/[\s^2^(Fo^2^)+(0.0585P)^2^+0.0000P] where P=(Fo^2^+2Fc^2^)/3'
_refine_ls_weighting_scheme calc
_refine_ls_wR_factor_gt 0.0757
_refine_ls_wR_factor_ref 0.0971
_reflns_number_gt 8377
_reflns_number_total 9294
_reflns_threshold_expression >2sigma(I)
_cod_data_source_file ic051503esup1.cif
_cod_data_source_block h03prr6
_cod_depositor_comments
;
The following automatic conversions were performed:

'_symmetry_cell_setting' value 'Orthorhombic' changed to
'orthorhombic' according to
/home/saulius/struct/CIF-dictionaries/cif_core.dic dictionary named
'cif_core.dic' version 2.4.2 from
2011-04-26.

'_exptl_absorpt_correction_type' value 'Multi-scan'
changed to 'multi-scan' according to
/home/saulius/struct/CIF-dictionaries/cif_core.dic dictionary named
'cif_core.dic' version 2.4.2 from 2011-04-26.

Automatic conversion script
Id: cif_fix_values 1891 2012-01-12 08:04:46Z andrius 
;
_cod_database_code 4331763

loop_
_symmetry_equiv_pos_as_xyz
'x, y, z'
'x+1/2, -y+1/2, -z'
'-x, y+1/2, -z+1/2'
'-x+1/2, -y, z+1/2'

loop_
_atom_site_label
_atom_site_type_symbol
_atom_site_fract_x
_atom_site_fract_y
_atom_site_fract_z
_atom_site_U_iso_or_equiv
_atom_site_adp_type
_atom_site_occupancy
_atom_site_symmetry_multiplicity
_atom_site_calc_flag
_atom_site_refinement_flags
C1 C 0.1138(6) 0.0348(3) 0.3436(3) 0.0209(13) Uani 1 1 d .
C2 C 0.0245(6) 0.0707(4) 0.3091(4) 0.0251(14) Uani 1 1 d .
C3 C -0.0768(6) 0.0820(4) 0.3457(4) 0.0302(17) Uani 1 1 d .
H3 H -0.1400 0.1066 0.3243 0.036 Uiso 1 1 calc R
C4 C -0.0885(6) 0.0583(5) 0.4131(4) 0.0340(17) Uani 1 1 d .
H4 H -0.1589 0.0674 0.4369 0.041 Uiso 1 1 calc R
C5 C 0.0023(6) 0.0214(4) 0.4459(4) 0.0330(17) Uani 1 1 d .
H5 H -0.0059 0.0051 0.4917 0.040 Uiso 1 1 calc R
C6 C 0.1030(6) 0.0092(4) 0.4109(3) 0.0256(14) Uani 1 1 d .
C7 C 0.2820(6) -0.0134(4) 0.3693(3) 0.0230(14) Uani 1 1 d .
C8 C 0.3968(6) -0.0369(4) 0.3639(3) 0.0240(14) Uani 1 1 d .
C9 C 0.4432(7) -0.0722(4) 0.4220(4) 0.0292(16) Uani 1 1 d .
H9 H 0.5204 -0.0908 0.4211 0.035 Uiso 1 1 calc R
C10 C 0.3770(7) -0.0799(4) 0.4803(4) 0.0341(17) Uani 1 1 d .
H10 H 0.4114 -0.1022 0.5192 0.041 Uiso 1 1 calc R
C11 C 0.2636(7) -0.0568(4) 0.4844(3) 0.0304(16) Uani 1 1 d .
H11 H 0.2192 -0.0640 0.5246 0.036 Uiso 1 1 calc R
C12 C 0.2161(6) -0.0222(4) 0.4271(4) 0.0263(14) Uani 1 1 d .
C13 C 0.3741(6) 0.1337(4) 0.1252(4) 0.0294(16) Uani 1 1 d .
C14 C 0.4576(7) 0.1466(5) 0.0916(4) 0.0345(18) Uani 1 1 d .
C15 C 0.5614(7) 0.1575(5) 0.0530(4) 0.0336(17) Uani 1 1 d .
C16 C 0.5771(9) 0.2205(5) 0.0149(5) 0.056(3) Uani 1 1 d .
H16 H 0.5183 0.2574 0.0135 0.067 Uiso 1 1 calc R
C17 C 0.6829(9) 0.2306(5) -0.0231(5) 0.055(3) Uani 1 1 d .
H17 H 0.6939 0.2743 -0.0492 0.066 Uiso 1 1 calc R
C18 C 0.7672(8) 0.1779(5) -0.0216(5) 0.049(2) Uani 1 1 d .
H18 H 0.8371 0.1851 -0.0465 0.059 Uiso 1 1 calc R
C19 C 0.7512(7) 0.1127(5) 0.0165(4) 0.041(2) Uani 1 1 d .
H19 H 0.8087 0.0750 0.0167 0.049 Uiso 1 1 calc R
C20 C 0.6516(7) 0.1046(5) 0.0533(4) 0.042(2) Uani 1 1 d .
H20 H 0.6425 0.0614 0.0803 0.050 Uiso 1 1 calc R
C21 C -0.0379(6) 0.1856(4) 0.2153(4) 0.0265(15) Uani 1 1 d .
C22 C -0.0350(7) 0.2365(4) 0.2689(4) 0.0306(16) Uani 1 1 d .
H22 H 0.0040 0.2239 0.3099 0.037 Uiso 1 1 calc R
C23 C -0.0877(8) 0.3046(4) 0.2632(4) 0.039(2) Uani 1 1 d .
H23 H -0.0873 0.3381 0.3006 0.047 Uiso 1 1 calc R
C24 C -0.1415(8) 0.3239(5) 0.2023(5) 0.047(2) Uani 1 1 d .
H24 H -0.1769 0.3711 0.1975 0.056 Uiso 1 1 calc R
C25 C -0.1433(8) 0.2744(5) 0.1489(5) 0.050(2) Uani 1 1 d .
H25 H -0.1814 0.2879 0.1078 0.060 Uiso 1 1 calc R
C26 C -0.0908(7) 0.2050(4) 0.1535(4) 0.0365(19) Uani 1 1 d .
H26 H -0.0908 0.1719 0.1159 0.044 Uiso 1 1 calc R
C27 C -0.0370(6) 0.0301(4) 0.1711(4) 0.0249(14) Uani 1 1 d .
C28 C -0.1531(6) 0.0162(4) 0.1811(4) 0.0355(17) Uani 1 1 d .
H28 H -0.1953 0.0446 0.2134 0.043 Uiso 1 1 calc R
C29 C -0.2090(8) -0.0386(5) 0.1447(5) 0.044(2) Uani 1 1 d .
H29 H -0.2890 -0.0483 0.1523 0.052 Uiso 1 1 calc R
C30 C -0.1476(8) -0.0792(5) 0.0970(5) 0.041(2) Uani 1 1 d .
H30 H -0.1855 -0.1171 0.0718 0.050 Uiso 1 1 calc R
C31 C -0.0341(8) -0.0651(4) 0.0860(4) 0.040(2) Uani 1 1 d .
H31 H 0.0065 -0.0921 0.0520 0.048 Uiso 1 1 calc R
C32 C 0.0240(7) -0.0120(5) 0.1234(4) 0.0347(18) Uani 1 1 d .
H32 H 0.1048 -0.0042 0.1168 0.042 Uiso 1 1 calc R
C33 C 0.3129(7) -0.0935(4) 0.1058(4) 0.0311(17) Uani 1 1 d .
C34 C 0.2737(7) -0.1336(4) 0.0637(4) 0.0349(17) Uani 1 1 d .
C35 C 0.2255(8) -0.1819(4) 0.0124(4) 0.0370(18) Uani 1 1 d .
C36 C 0.1357(7) -0.2307(5) 0.0268(4) 0.0386(19) Uani 1 1 d .
H36 H 0.1054 -0.2327 0.0718 0.046 Uiso 1 1 calc R
C37 C 0.0888(7) -0.2769(5) -0.0230(5) 0.044(2) Uani 1 1 d .
H37 H 0.0279 -0.3102 -0.0116 0.053 Uiso 1 1 calc R
C38 C 0.1305(8) -0.2742(5) -0.0884(5) 0.050(2) Uani 1 1 d .
H38 H 0.0968 -0.3042 -0.1230 0.060 Uiso 1 1 calc R
C39 C 0.2215(10) -0.2278(5) -0.1034(5) 0.053(2) Uani 1 1 d .
H39 H 0.2518 -0.2264 -0.1484 0.064 Uiso 1 1 calc R
C40 C 0.2688(9) -0.1835(4) -0.0539(4) 0.042(2) Uani 1 1 d .
H40 H 0.3331 -0.1529 -0.0652 0.050 Uiso 1 1 calc R
C41 C 0.5422(6) 0.0745(4) 0.3032(4) 0.0288(16) Uani 1 1 d .
C42 C 0.5602(7) 0.1010(4) 0.3692(4) 0.0360(18) Uani 1 1 d .
H42 H 0.5366 0.0730 0.4077 0.043 Uiso 1 1 calc R
C43 C 0.6137(8) 0.1698(5) 0.3770(5) 0.047(2) Uani 1 1 d .
H43 H 0.6266 0.1884 0.4216 0.057 Uiso 1 1 calc R
C44 C 0.6472(7) 0.2102(5) 0.3237(6) 0.050(2) Uani 1 1 d .
H44 H 0.6823 0.2572 0.3306 0.059 Uiso 1 1 calc R
C45 C 0.6308(7) 0.1836(5) 0.2584(5) 0.044(2) Uani 1 1 d .
H45 H 0.6558 0.2119 0.2203 0.052 Uiso 1 1 calc R
C46 C 0.5787(6) 0.1167(5) 0.2488(4) 0.0358(18) Uani 1 1 d .
H46 H 0.5674 0.0989 0.2037 0.043 Uiso 1 1 calc R
C47 C 0.6043(7) -0.0814(4) 0.2945(4) 0.0278(15) Uani 1 1 d .
C48 C 0.7108(6) -0.0584(4) 0.3196(5) 0.0356(17) Uani 1 1 d .
H48 H 0.7219 -0.0086 0.3336 0.043 Uiso 1 1 calc R
C49 C 0.8009(7) -0.1092(5) 0.3239(5) 0.046(2) Uani 1 1 d .
H49 H 0.8748 -0.0945 0.3407 0.056 Uiso 1 1 calc R
C50 C 0.7815(9) -0.1822(5) 0.3033(5) 0.050(2) Uani 1 1 d .
H50 H 0.8431 -0.2171 0.3058 0.060 Uiso 1 1 calc R
C51 C 0.6728(10) -0.2048(5) 0.2790(5) 0.051(2) Uani 1 1 d .
H51 H 0.6594 -0.2549 0.2664 0.061 Uiso 1 1 calc R
C52 C 0.5884(8) -0.1546(4) 0.2739(4) 0.0373(19) Uani 1 1 d .
H52 H 0.5153 -0.1690 0.2558 0.045 Uiso 1 1 calc R
Au1 Au 0.22509(2) 0.112838(15) 0.176140(13) 0.02525(8) Uani 1 1 d .
Au2 Au 0.38539(2) -0.044753(15) 0.188644(13) 0.02845(8) Uani 1 1 d .
O1 O 0.2228(4) 0.0213(2) 0.3175(2) 0.0210(9) Uani 1 1 d .
P1 P 0.04280(15) 0.09892(10) 0.22029(9) 0.0225(4) Uani 1 1 d .
P2 P 0.48175(15) -0.01760(10) 0.28730(9) 0.0231(4) Uani 1 1 d .

loop_
_atom_site_aniso_label
_atom_site_aniso_U_11
_atom_site_aniso_U_22
_atom_site_aniso_U_33
_atom_site_aniso_U_23
_atom_site_aniso_U_13
_atom_site_aniso_U_12
C1 0.020(3) 0.024(3) 0.018(3) 0.000(2) 0.007(3) 0.001(3)
C2 0.027(3) 0.027(3) 0.021(4) 0.002(3) 0.007(3) -0.005(3)
C3 0.027(4) 0.029(4) 0.035(4) 0.002(3) 0.003(3) 0.000(3)
C4 0.025(4) 0.052(5) 0.026(4) 0.003(3) 0.009(3) -0.002(3)
C5 0.033(4) 0.040(4) 0.026(4) 0.011(3) 0.008(3) -0.004(3)
C6 0.028(4) 0.028(4) 0.021(3) 0.001(3) 0.003(3) -0.003(3)
C7 0.028(3) 0.024(3) 0.017(3) -0.002(2) -0.004(3) 0.004(3)
C8 0.023(3) 0.033(4) 0.017(3) 0.004(3) -0.002(3) -0.004(3)
C9 0.029(4) 0.034(4) 0.025(4) 0.004(3) 0.002(3) 0.007(3)
C10 0.037(4) 0.040(4) 0.025(4) 0.009(3) -0.008(3) 0.003(4)
C11 0.041(4) 0.036(4) 0.014(3) 0.009(3) -0.002(3) 0.002(3)
C12 0.030(3) 0.030(4) 0.019(3) 0.002(3) -0.003(3) -0.003(3)
C13 0.024(4) 0.043(4) 0.022(4) 0.000(3) 0.001(3) 0.000(3)
C14 0.030(4) 0.044(5) 0.030(4) 0.008(3) -0.005(3) -0.003(3)
C15 0.027(4) 0.044(5) 0.030(4) -0.007(3) 0.007(3) -0.003(3)
C16 0.059(6) 0.044(5) 0.063(7) 0.013(5) 0.027(5) 0.011(5)
C17 0.065(6) 0.041(5) 0.059(7) 0.003(5) 0.024(5) 0.004(5)
C18 0.033(4) 0.067(6) 0.047(5) -0.013(5) 0.014(4) -0.006(5)
C19 0.030(4) 0.058(5) 0.034(4) -0.008(4) -0.001(3) 0.011(4)
C20 0.037(4) 0.050(5) 0.037(5) 0.004(4) -0.006(4) -0.004(4)
C21 0.021(3) 0.026(4) 0.032(4) 0.002(3) 0.001(3) 0.002(3)
C22 0.032(4) 0.031(4) 0.028(4) 0.001(3) 0.001(3) 0.000(3)
C23 0.052(5) 0.025(4) 0.040(5) -0.005(3) 0.013(4) -0.006(3)
C24 0.048(5) 0.032(4) 0.061(6) 0.013(4) 0.008(4) 0.012(4)
C25 0.053(6) 0.043(5) 0.053(6) 0.018(4) -0.020(4) 0.005(4)
C26 0.044(5) 0.035(4) 0.030(4) 0.004(3) -0.009(3) 0.003(3)
C27 0.029(3) 0.024(3) 0.021(3) 0.003(3) -0.003(3) -0.001(3)
C28 0.032(4) 0.040(4) 0.034(4) 0.002(4) 0.002(4) -0.005(3)
C29 0.041(5) 0.047(5) 0.043(5) 0.004(4) 0.002(4) -0.014(4)
C30 0.051(5) 0.033(4) 0.040(5) -0.003(4) -0.003(4) -0.011(4)
C31 0.051(5) 0.032(4) 0.036(5) -0.012(3) -0.003(4) 0.005(4)
C32 0.033(4) 0.038(4) 0.033(5) 0.004(3) 0.000(3) 0.002(3)
C33 0.037(4) 0.034(4) 0.022(4) -0.005(3) -0.009(3) 0.004(3)
C34 0.041(4) 0.036(4) 0.028(4) 0.000(3) -0.004(4) 0.005(4)
C35 0.040(4) 0.035(4) 0.036(4) 0.004(3) -0.009(4) 0.005(4)
C36 0.036(5) 0.044(5) 0.036(5) 0.000(4) 0.001(4) -0.001(4)
C37 0.032(4) 0.042(5) 0.058(6) -0.002(4) -0.006(4) -0.001(4)
C38 0.049(5) 0.056(6) 0.044(5) -0.017(4) -0.011(4) 0.015(5)
C39 0.078(7) 0.044(5) 0.037(5) -0.009(4) 0.012(5) -0.001(5)
C40 0.060(5) 0.037(4) 0.029(4) -0.003(3) 0.002(4) -0.009(4)
C41 0.025(4) 0.029(4) 0.032(4) -0.009(3) -0.002(3) -0.001(3)
C42 0.037(4) 0.034(4) 0.037(5) -0.002(3) 0.000(4) -0.002(4)
C43 0.038(5) 0.040(5) 0.063(6) -0.027(4) 0.002(5) -0.002(4)
C44 0.033(4) 0.035(4) 0.081(7) -0.015(5) 0.003(5) 0.001(3)
C45 0.030(4) 0.041(5) 0.060(6) 0.015(4) 0.001(4) -0.005(4)
C46 0.028(4) 0.040(4) 0.040(5) 0.009(4) -0.001(3) 0.001(3)
C47 0.034(4) 0.031(4) 0.019(3) 0.001(3) -0.001(3) 0.008(3)
C48 0.027(4) 0.033(4) 0.046(5) 0.008(4) 0.007(4) 0.005(3)
C49 0.029(4) 0.051(5) 0.059(6) 0.017(5) 0.005(4) 0.012(4)
C50 0.056(6) 0.047(5) 0.048(5) 0.006(4) 0.013(5) 0.031(5)
C51 0.081(7) 0.037(5) 0.035(5) -0.004(4) 0.000(5) 0.022(5)
C52 0.048(5) 0.035(4) 0.029(4) -0.003(3) 0.002(4) 0.010(4)
Au1 0.02205(12) 0.03204(14) 0.02167(14) 0.00310(11) 0.00119(11) -0.00146(11)
Au2 0.03149(14) 0.03351(15) 0.02036(14) 0.00026(11) -0.00207(11) -0.00019(12)
O1 0.019(2) 0.027(2) 0.017(2) 0.0037(18) -0.001(2) 0.0027(18)
P1 0.0199(8) 0.0273(9) 0.0202(9) 0.0025(7) 0.0002(7) 0.0000(7)
P2 0.0229(9) 0.0250(9) 0.0214(9) 0.0000(7) -0.0009(7) 0.0019(7)

loop_
_atom_type_symbol
_atom_type_description
_atom_type_scat_dispersion_real
_atom_type_scat_dispersion_imag
_atom_type_scat_source
C C 0.0033 0.0016 'International Tables Vol C Tables 4.2.6.8 and 6.1.1.4'
H H 0.0000 0.0000 'International Tables Vol C Tables 4.2.6.8 and 6.1.1.4'
Au Au -2.0133 8.8022 'International Tables Vol C Tables 4.2.6.8 and 6.1.1.4'
O O 0.0106 0.0060 'International Tables Vol C Tables 4.2.6.8 and 6.1.1.4'
P P 0.1023 0.0942 'International Tables Vol C Tables 4.2.6.8 and 6.1.1.4'

loop_
_geom_angle_atom_site_label_1
_geom_angle_atom_site_label_2
_geom_angle_atom_site_label_3
_geom_angle
O1 C1 C2 125.2(6)
O1 C1 C6 111.8(6)
C2 C1 C6 123.0(6)
C3 C2 C1 116.1(6)
C3 C2 P1 123.3(6)
C1 C2 P1 120.5(5)
C2 C3 C4 121.8(7)
C2 C3 H3 119.1
C4 C3 H3 119.1
C5 C4 C3 120.7(7)
C5 C4 H4 119.7
C3 C4 H4 119.7
C6 C5 C4 118.8(7)
C6 C5 H5 120.6
C4 C5 H5 120.6
C5 C6 C1 119.7(7)
C5 C6 C12 135.5(7)
C1 C6 C12 104.7(6)
C12 C7 O1 112.8(6)
C12 C7 C8 123.6(6)
O1 C7 C8 123.6(6)
C7 C8 C9 115.8(6)
C7 C8 P2 120.9(5)
C9 C8 P2 123.2(5)
C10 C9 C8 120.4(7)
C10 C9 H9 119.8
C8 C9 H9 119.8
C11 C10 C9 122.8(7)
C11 C10 H10 118.6
C9 C10 H10 118.6
C10 C11 C12 117.5(7)
C10 C11 H11 121.3
C12 C11 H11 121.3
C7 C12 C11 119.9(7)
C7 C12 C6 105.6(6)
C11 C12 C6 134.4(7)
C14 C13 Au1 175.9(7)
C13 C14 C15 176.1(9)
C16 C15 C20 117.8(8)
C16 C15 C14 120.9(8)
C20 C15 C14 121.3(8)
C15 C16 C17 119.9(9)
C15 C16 H16 120.1
C17 C16 H16 120.1
C18 C17 C16 120.4(9)
C18 C17 H17 119.8
C16 C17 H17 119.8
C17 C18 C19 120.2(8)
C17 C18 H18 119.9
C19 C18 H18 119.9
C20 C19 C18 118.8(8)
C20 C19 H19 120.6
C18 C19 H19 120.6
C19 C20 C15 123.0(8)
C19 C20 H20 118.5
C15 C20 H20 118.5
C22 C21 C26 119.8(7)
C22 C21 P1 120.9(6)
C26 C21 P1 118.8(6)
C23 C22 C21 121.2(7)
C23 C22 H22 119.4
C21 C22 H22 119.4
C22 C23 C24 119.3(8)
C22 C23 H23 120.4
C24 C23 H23 120.4
C25 C24 C23 119.9(8)
C25 C24 H24 120.1
C23 C24 H24 120.1
C24 C25 C26 121.8(8)
C24 C25 H25 119.1
C26 C25 H25 119.1
C25 C26 C21 118.0(8)
C25 C26 H26 121.0
C21 C26 H26 121.0
C28 C27 C32 119.0(7)
C28 C27 P1 122.8(6)
C32 C27 P1 118.2(5)
C27 C28 C29 120.8(8)
C27 C28 H28 119.6
C29 C28 H28 119.6
C28 C29 C30 119.5(8)
C28 C29 H29 120.3
C30 C29 H29 120.3
C31 C30 C29 120.2(8)
C31 C30 H30 119.9
C29 C30 H30 119.9
C30 C31 C32 121.0(8)
C30 C31 H31 119.5
C32 C31 H31 119.5
C31 C32 C27 119.4(7)
C31 C32 H32 120.3
C27 C32 H32 120.3
C34 C33 Au2 168.1(7)
C33 C34 C35 179.5(9)
C36 C35 C40 116.3(8)
C36 C35 C34 121.9(8)
C40 C35 C34 121.8(8)
C35 C36 C37 121.8(8)
C35 C36 H36 119.1
C37 C36 H36 119.1
C38 C37 C36 120.0(9)
C38 C37 H37 120.0
C36 C37 H37 120.0
C37 C38 C39 119.3(9)
C37 C38 H38 120.4
C39 C38 H38 120.4
C38 C39 C40 120.5(9)
C38 C39 H39 119.7
C40 C39 H39 119.7
C39 C40 C35 122.1(9)
C39 C40 H40 119.0
C35 C40 H40 119.0
C46 C41 C42 118.9(7)
C46 C41 P2 119.2(6)
C42 C41 P2 121.8(6)
C43 C42 C41 118.2(8)
C43 C42 H42 120.9
C41 C42 H42 120.9
C44 C43 C42 122.0(9)
C44 C43 H43 119.0
C42 C43 H43 119.0
C43 C44 C45 119.9(8)
C43 C44 H44 120.0
C45 C44 H44 120.0
C46 C45 C44 119.8(8)
C46 C45 H45 120.1
C44 C45 H45 120.1
C45 C46 C41 121.2(8)
C45 C46 H46 119.4
C41 C46 H46 119.4
C48 C47 C52 120.2(7)
C48 C47 P2 121.5(6)
C52 C47 P2 118.2(6)
C47 C48 C49 119.1(8)
C47 C48 H48 120.5
C49 C48 H48 120.5
C48 C49 C50 119.1(8)
C48 C49 H49 120.5
C50 C49 H49 120.5
C49 C50 C51 121.1(8)
C49 C50 H50 119.4
C51 C50 H50 119.4
C52 C51 C50 118.6(9)
C52 C51 H51 120.7
C50 C51 H51 120.7
C51 C52 C47 121.9(9)
C51 C52 H52 119.1
C47 C52 H52 119.1
C13 Au1 P1 171.1(2)
C33 Au2 P2 166.4(2)
C7 O1 C1 105.0(5)
C27 P1 C21 107.4(3)
C27 P1 C2 104.9(3)
C21 P1 C2 103.4(3)
C27 P1 Au1 109.8(2)
C21 P1 Au1 110.7(2)
C2 P1 Au1 119.9(2)
C8 P2 C47 103.3(3)
C8 P2 C41 103.7(3)
C47 P2 C41 105.4(3)
C8 P2 Au2 113.3(2)
C47 P2 Au2 107.8(2)
C41 P2 Au2 121.6(3)

loop_
_geom_bond_atom_site_label_1
_geom_bond_atom_site_label_2
_geom_bond_distance
C1 O1 1.376(8)
C1 C2 1.390(10)
C1 C6 1.405(9)
C2 C3 1.385(10)
C2 P1 1.828(7)
C3 C4 1.397(11)
C3 H3 0.9500
C4 C5 1.396(11)
C4 H4 0.9500
C5 C6 1.366(10)
C5 H5 0.9500
C6 C12 1.456(10)
C7 C12 1.373(10)
C7 O1 1.375(8)
C7 C8 1.392(10)
C8 C9 1.412(10)
C8 P2 1.826(7)
C9 C10 1.381(11)
C9 H9 0.9500
C10 C11 1.374(11)
C10 H10 0.9500
C11 C12 1.398(9)
C11 H11 0.9500
C13 C14 1.189(11)
C13 Au1 2.021(7)
C14 C15 1.429(11)
C15 C16 1.374(12)
C15 C20 1.412(12)
C16 C17 1.439(13)
C16 H16 0.9500
C17 C18 1.360(13)
C17 H17 0.9500
C18 C19 1.408(13)
C18 H18 0.9500
C19 C20 1.362(11)
C19 H19 0.9500
C20 H20 0.9500
C21 C22 1.397(10)
C21 C26 1.401(10)
C21 P1 1.823(7)
C22 C23 1.376(11)
C22 H22 0.9500
C23 C24 1.391(12)
C23 H23 0.9500
C24 C25 1.377(14)
C24 H24 0.9500
C25 C26 1.395(12)
C25 H25 0.9500
C26 H26 0.9500
C27 C28 1.374(10)
C27 C32 1.396(11)
C27 P1 1.822(7)
C28 C29 1.379(11)
C28 H28 0.9500
C29 C30 1.384(13)
C29 H29 0.9500
C30 C31 1.349(12)
C30 H30 0.9500
C31 C32 1.382(11)
C31 H31 0.9500
C32 H32 0.9500
C33 C34 1.188(10)
C33 Au2 2.028(7)
C34 C35 1.442(11)
C35 C36 1.389(12)
C35 C40 1.394(11)
C36 C37 1.393(11)
C36 H36 0.9500
C37 C38 1.372(13)
C37 H37 0.9500
C38 C39 1.374(14)
C38 H38 0.9500
C39 C40 1.372(12)
C39 H39 0.9500
C40 H40 0.9500
C41 C46 1.379(11)
C41 C42 1.396(11)
C41 P2 1.829(7)
C42 C43 1.396(12)
C42 H42 0.9500
C43 C44 1.331(14)
C43 H43 0.9500
C44 C45 1.381(13)
C44 H44 0.9500
C45 C46 1.362(12)
C45 H45 0.9500
C46 H46 0.9500
C47 C48 1.385(11)
C47 C52 1.395(11)
C47 P2 1.827(7)
C48 C49 1.388(10)
C48 H48 0.9500
C49 C50 1.398(13)
C49 H49 0.9500
C50 C51 1.401(15)
C50 H50 0.9500
C51 C52 1.334(12)
C51 H51 0.9500
C52 H52 0.9500
Au1 P1 2.2848(17)
Au2 P2 2.2845(18)
